data_9001396
loop_
_publ_author_name
'Waizumi, K.'
'Masuda, H.'
'Ohtaki, H.'
'Scripkin, M. Y.'
'Burkov, K. A.'

_publ_section_title
;
 Crystallographic investigations of [Mg(H2O)6]XCl3 double salts
 (X = K, Rb, Cs, NH4): Crystal structure of [Mg(H2O)6]CsCl3
 Note: modified perovskite structure
;
_journal_name_full 'American Mineralogist'
_journal_page_first 1884
_journal_page_last 1888
_journal_volume 76
_journal_year 1991
_chemical_formula_structural '[Mg (H2 O)6] Cs Cl3'
_chemical_formula_sum 'Cl3 Cs H12 Mg O6'
_space_group_IT_number 1
_symmetry_space_group_name_Hall 'P 1'
_symmetry_space_group_name_H-M 'P 1'
_cell_angle_alpha 90.13
_cell_angle_beta 91.15
_cell_angle_gamma 90.18
_cell_length_a 6.7507
_cell_length_b 13.495
_cell_length_c 6.750
_cell_formula_units_Z 2
_cell_volume 614.801
_database_code_amcsd 0001434
_exptl_crystal_density_diffrn 2.008
_cod_original_formula_sum 'Cs Mg Cl3 O6 H12'
_cod_database_code 9001396
_amcsd_formula_title '[Mg(H2O)6]CsCl3'

loop_
_space_group_symop_operation_xyz
x,y,z

loop_
_atom_site_label
_atom_site_fract_x
_atom_site_fract_y
_atom_site_fract_z
_atom_site_U_iso_or_equiv
Cs1 0.00000 0.00000 0.00000 0.02913
Cs2 0.01495 0.50000 -0.01483 0.03040
Mg1 0.50420 0.24840 0.49200 0.01900
Mg2 0.50250 0.74830 0.48910 0.01773
Cl1 0.02250 -0.00260 0.49650 0.02786
Cl2 -0.00960 0.50540 0.48780 0.02786
Cl3 0.50040 0.00400 -0.02240 0.02786
Cl4 0.50900 0.49600 0.00980 0.03040
Cl5 0.00610 0.24910 0.99510 0.03166
Cl6 0.00660 0.74940 0.98960 0.03040
O-h1 0.60140 0.29090 0.21680 0.03040
O-h2 0.58000 0.38830 0.59700 0.04686
O-h3 0.22340 0.30070 0.41800 0.03293
O-h4 0.77440 0.19240 0.58440 0.02786
O-h5 0.41850 0.11390 0.38330 0.02533
O-h6 0.39600 0.21270 0.76280 0.03293
O-h7 0.40870 0.80720 0.21740 0.03293
O-h8 0.40220 0.61580 0.41100 0.03673
O-h9 0.61900 0.89020 0.57600 0.03166
O-h10 0.57940 0.69810 0.76840 0.02786
O-h11 0.77380 0.71600 0.38300 0.03293
O-h12 0.22900 0.79410 0.59160 0.03040
H1A 0.69000 0.26600 0.15000 0.03800
H1B 0.59000 0.35900 0.19000 0.04053
H2A 0.53000 0.40800 0.71000 0.03800
H2B 0.72000 0.40400 0.59000 0.04179
H3A 0.19000 0.36600 0.45000 0.03673
H3B 0.16000 0.28000 0.30000 0.03166
H4A 0.83000 0.12600 0.55000 0.03293
H4B 0.80000 0.21000 0.70000 0.04813
H5A 0.30000 0.08200 0.47000 0.02786
H5B 0.43000 0.09800 0.25000 0.04053
H6A 0.41000 0.14600 0.82000 0.03166
H6B 0.28000 0.24300 0.83000 0.04813
H7A 0.32000 0.78500 0.16000 0.02533
H7B 0.45000 0.86200 0.17000 0.04939
H8A 0.28000 0.59500 0.47000 0.03800
H8B 0.46000 0.58300 0.30000 0.04179
H9A 0.71000 0.92400 0.52000 0.03926
H9B 0.57000 0.92500 0.69000 0.03546
H10A 0.56000 0.63000 0.79000 0.03546
H10B 0.69000 0.72000 0.84000 0.02786
H11A 0.82000 0.74600 0.28000 0.05319
H11B 0.81000 0.66000 0.42000 0.06459
H12A 0.18000 0.84300 0.54000 0.03546
H12B 0.18000 0.77300 0.70000 0.03673

loop_
_cod_related_entry_id
_cod_related_entry_database
_cod_related_entry_code
1 AMCSD 0001434
